data_2218916
loop_
_publ_author_name
'Hu, Huayou'

_publ_section_title 3,3-Dimethyl-1,2,3,4,6,11-hexahydrobenzo[<i>d</i>]naphtho[2,3-<i>b</i>]furan-1,6,11-trione
_journal_coeditor_code BT2746
_journal_issue 8
_journal_name_full 'Acta Crystallographica Section E'
_journal_page_first o1534
_journal_paper_doi 10.1107/S1600536808021600
_journal_volume 64
_journal_year 2008
_chemical_formula_iupac 'C18 H14 O4'
_chemical_formula_moiety 'C18 H14 O4'
_chemical_formula_sum 'C18 H14 O4'
_chemical_formula_weight 294.29
_chemical_name_systematic
;
3,3-Dimethyl-1,2,3,4,6,11-hexahydrobenzo[<i>d</i>]naphtho[2,3-<i>b</i>]furan-
1,6,11-trione
;
_space_group_IT_number 2
_symmetry_cell_setting triclinic
_symmetry_space_group_name_Hall '-P 1'
_symmetry_space_group_name_H-M 'P -1'
_atom_sites_solution_hydrogens geom
_atom_sites_solution_primary direct
_atom_sites_solution_secondary difmap
_audit_creation_method SHELXL-97
_cell_angle_alpha 89.82(3)
_cell_angle_beta 81.32(3)
_cell_angle_gamma 78.18(3)
_cell_formula_units_Z 2
_cell_length_a 5.8080(12)
_cell_length_b 6.7510(14)
_cell_length_c 18.332(4)
_cell_measurement_reflns_used 810
_cell_measurement_temperature 293(2)
_cell_measurement_theta_max 28.0
_cell_measurement_theta_min 2.45
_cell_volume 695.2(3)
_computing_cell_refinement 'SMART (Bruker, 2000)'
_computing_data_collection 'SMART (Bruker, 2000)'
_computing_data_reduction 'SAINT (Bruker, 2000)'
_computing_molecular_graphics 'SHELXTL (Sheldrick, 2008)'
_computing_publication_material 'SHELXTL (Sheldrick, 2008)'
_computing_structure_refinement 'SHELXTL (Sheldrick, 2008)'
_computing_structure_solution 'SHELXTL (Sheldrick, 2008)'
_diffrn_ambient_temperature 293(2)
_diffrn_measured_fraction_theta_full 0.984
_diffrn_measured_fraction_theta_max 0.984
_diffrn_measurement_device_type 'Bruker APEX CCD'
_diffrn_measurement_method '\f and \w'
_diffrn_radiation_monochromator graphite
_diffrn_radiation_source 'fine-focus sealed tube'
_diffrn_radiation_type MoK\a
_diffrn_radiation_wavelength 0.71073
_diffrn_reflns_av_R_equivalents 0.0182
_diffrn_reflns_av_sigmaI/netI 0.0331
_diffrn_reflns_limit_h_max 6
_diffrn_reflns_limit_h_min 0
_diffrn_reflns_limit_k_max 8
_diffrn_reflns_limit_k_min -8
_diffrn_reflns_limit_l_max 21
_diffrn_reflns_limit_l_min -21
_diffrn_reflns_number 2958
_diffrn_reflns_theta_full 25.97
_diffrn_reflns_theta_max 25.97
_diffrn_reflns_theta_min 1.12
_exptl_absorpt_coefficient_mu 0.099
_exptl_absorpt_correction_T_max 0.9843
_exptl_absorpt_correction_T_min 0.9756
_exptl_absorpt_correction_type multi-scan
_exptl_absorpt_process_details '(SADABS; Sheldrick, 2000)'
_exptl_crystal_colour yellow
_exptl_crystal_density_diffrn 1.406
_exptl_crystal_density_method 'not measured'
_exptl_crystal_description block
_exptl_crystal_F_000 308
_exptl_crystal_size_max 0.25
_exptl_crystal_size_mid 0.18
_exptl_crystal_size_min 0.16
_refine_diff_density_max 0.159
_refine_diff_density_min -0.227
_refine_ls_extinction_method none
_refine_ls_goodness_of_fit_ref 1.075
_refine_ls_hydrogen_treatment constr
_refine_ls_matrix_type full
_refine_ls_number_parameters 199
_refine_ls_number_reflns 2676
_refine_ls_number_restraints 0
_refine_ls_restrained_S_all 1.075
_refine_ls_R_factor_all 0.0798
_refine_ls_R_factor_gt 0.0473
_refine_ls_shift/su_max 0.000
_refine_ls_shift/su_mean 0.000
_refine_ls_structure_factor_coef Fsqd
_refine_ls_weighting_details 'calc w=1/[\s^2^(Fo^2^)+(0.0661P)^2^+0.1193P] where P=(Fo^2^+2Fc^2^)/3'
_refine_ls_weighting_scheme calc
_refine_ls_wR_factor_gt 0.1162
_refine_ls_wR_factor_ref 0.1368
_reflns_number_gt 1845
_reflns_number_total 2676
_reflns_threshold_expression I>2\s(I)
_cod_data_source_file bt2746.cif
_cod_data_source_block I
_cod_original_cell_volume 695.2(2)
_cod_database_code 2218916
_cod_database_fobs_code 2218916

loop_
_symmetry_equiv_pos_as_xyz
'x, y, z'
'-x, -y, -z'

loop_
_atom_site_type_symbol
_atom_site_label
_atom_site_fract_x
_atom_site_fract_y
_atom_site_fract_z
_atom_site_U_iso_or_equiv
_atom_site_adp_type
_atom_site_calc_flag
_atom_site_refinement_flags
_atom_site_occupancy
O O1 -0.1220(3) 1.1681(3) 0.34222(12) 0.0843(7) Uani d . 1
O O2 0.6416(2) 0.9262(2) 0.22339(7) 0.0410(4) Uani d . 1
O O3 0.0036(3) 1.4623(2) 0.22564(10) 0.0632(5) Uani d . 1
O O4 0.9115(3) 1.1186(2) 0.11462(10) 0.0632(5) Uani d . 1
C C1 0.2866(5) 0.5132(4) 0.41299(15) 0.0674(7) Uani d . 1
H H1A 0.4384 0.4486 0.4254 0.081 Uiso calc R 1
H H1B 0.2448 0.4330 0.3759 0.081 Uiso calc R 1
H H1C 0.1680 0.5262 0.4562 0.081 Uiso calc R 1
C C2 0.3705(4) 0.8498(4) 0.44217(13) 0.0619(7) Uani d . 1
H H2A 0.5219 0.7838 0.4545 0.074 Uiso calc R 1
H H2B 0.2523 0.8649 0.4856 0.074 Uiso calc R 1
H H2C 0.3812 0.9809 0.4232 0.074 Uiso calc R 1
C C3 0.3004(4) 0.7223(3) 0.38363(12) 0.0463(5) Uani d . 1
C C4 0.0571(4) 0.8275(4) 0.36332(13) 0.0531(6) Uani d . 1
H H4A 0.0099 0.7383 0.3296 0.064 Uiso calc R 1
H H4B -0.0597 0.8444 0.4078 0.064 Uiso calc R 1
C C5 0.0481(3) 1.0297(4) 0.32872(12) 0.0498(6) Uani d . 1
C C6 0.2637(3) 1.0420(3) 0.27647(11) 0.0406(5) Uani d . 1
C C7 0.4580(3) 0.8876(3) 0.27275(11) 0.0381(5) Uani d . 1
C C8 0.4861(3) 0.6996(3) 0.31386(11) 0.0413(5) Uani d . 1
H H8A 0.6445 0.6671 0.3273 0.050 Uiso calc R 1
H H8B 0.4679 0.5893 0.2829 0.050 Uiso calc R 1
C C9 0.5599(3) 1.1101(3) 0.19527(11) 0.0394(5) Uani d . 1
C C10 0.3304(3) 1.1890(3) 0.22546(11) 0.0394(5) Uani d . 1
C C11 0.2091(3) 1.3861(3) 0.20166(11) 0.0419(5) Uani d . 1
C C12 0.3557(3) 1.4922(3) 0.14706(11) 0.0407(5) Uani d . 1
C C13 0.5943(3) 1.4062(3) 0.11906(11) 0.0405(5) Uani d . 1
C C14 0.7101(3) 1.2020(3) 0.14072(12) 0.0430(5) Uani d . 1
C C15 0.2569(4) 1.6823(3) 0.12476(12) 0.0489(6) Uani d . 1
H H15A 0.0991 1.7403 0.1428 0.059 Uiso calc R 1
C C16 0.3895(4) 1.7868(3) 0.07620(13) 0.0556(6) Uani d . 1
H H16A 0.3205 1.9141 0.0612 0.067 Uiso calc R 1
C C17 0.6245(4) 1.7035(3) 0.04972(13) 0.0568(6) Uani d . 1
H H17A 0.7148 1.7752 0.0176 0.068 Uiso calc R 1
C C18 0.7246(4) 1.5134(3) 0.07112(12) 0.0497(5) Uani d . 1
H H18A 0.8827 1.4568 0.0529 0.060 Uiso calc R 1

loop_
_atom_site_aniso_label
_atom_site_aniso_U_11
_atom_site_aniso_U_22
_atom_site_aniso_U_33
_atom_site_aniso_U_12
_atom_site_aniso_U_13
_atom_site_aniso_U_23
O1 0.0402(10) 0.0837(13) 0.1077(16) 0.0104(9) 0.0245(10) 0.0054(11)
O2 0.0272(7) 0.0433(8) 0.0473(8) -0.0004(6) 0.0012(6) 0.0034(6)
O3 0.0309(8) 0.0669(11) 0.0782(12) 0.0111(7) 0.0054(8) 0.0014(8)
O4 0.0357(8) 0.0517(9) 0.0847(12) 0.0102(7) 0.0190(8) 0.0122(8)
C1 0.0565(15) 0.0743(18) 0.0711(17) -0.0243(13) 0.0057(13) 0.0130(13)
C2 0.0604(15) 0.0814(18) 0.0472(13) -0.0245(13) -0.0052(11) -0.0070(12)
C3 0.0344(11) 0.0585(13) 0.0481(12) -0.0174(9) -0.0019(9) -0.0011(10)
C4 0.0285(11) 0.0664(15) 0.0640(15) -0.0170(10) 0.0045(10) -0.0065(11)
C5 0.0266(11) 0.0655(14) 0.0547(13) -0.0084(10) 0.0004(9) -0.0064(11)
C6 0.0267(10) 0.0484(12) 0.0454(12) -0.0058(8) -0.0037(8) -0.0069(9)
C7 0.0270(10) 0.0463(11) 0.0404(11) -0.0089(8) -0.0017(8) -0.0037(9)
C8 0.0311(10) 0.0475(12) 0.0456(12) -0.0102(8) -0.0043(9) -0.0014(9)
C9 0.0290(10) 0.0403(11) 0.0444(11) 0.0014(8) -0.0032(8) -0.0013(9)
C10 0.0268(10) 0.0455(11) 0.0426(11) -0.0011(8) -0.0034(8) -0.0079(9)
C11 0.0277(10) 0.0472(12) 0.0454(12) 0.0046(8) -0.0052(8) -0.0104(9)
C12 0.0334(10) 0.0435(11) 0.0416(11) 0.0033(8) -0.0095(9) -0.0073(9)
C13 0.0336(10) 0.0414(11) 0.0416(11) 0.0030(8) -0.0047(8) -0.0030(8)
C14 0.0301(10) 0.0427(11) 0.0501(12) 0.0008(8) 0.0013(9) -0.0024(9)
C15 0.0392(11) 0.0472(12) 0.0535(13) 0.0085(9) -0.0093(10) -0.0057(10)
C16 0.0558(14) 0.0440(12) 0.0605(15) 0.0064(10) -0.0111(12) 0.0029(10)
C17 0.0540(14) 0.0496(13) 0.0616(15) -0.0021(11) -0.0041(12) 0.0078(11)
C18 0.0384(11) 0.0490(12) 0.0548(13) 0.0015(9) 0.0006(10) 0.0039(10)

loop_
_atom_type_symbol
_atom_type_description
_atom_type_scat_dispersion_real
_atom_type_scat_dispersion_imag
_atom_type_scat_source
C C 0.0033 0.0016 'International Tables Vol C Tables 4.2.6.8 and 6.1.1.4'
H H 0.0000 0.0000 'International Tables Vol C Tables 4.2.6.8 and 6.1.1.4'
O O 0.0106 0.0060 'International Tables Vol C Tables 4.2.6.8 and 6.1.1.4'

loop_
_geom_angle_atom_site_label_1
_geom_angle_atom_site_label_2
_geom_angle_atom_site_label_3
_geom_angle
C7 O2 C9 105.92(14)
C3 C1 H1A 109.5
C3 C1 H1B 109.5
H1A C1 H1B 109.5
C3 C1 H1C 109.5
H1A C1 H1C 109.5
H1B C1 H1C 109.5
C3 C2 H2A 109.5
C3 C2 H2B 109.5
H2A C2 H2B 109.5
C3 C2 H2C 109.5
H2A C2 H2C 109.5
H2B C2 H2C 109.5
C1 C3 C8 109.05(18)
C1 C3 C2 109.7(2)
C8 C3 C2 109.88(17)
C1 C3 C4 109.92(18)
C8 C3 C4 108.39(18)
C2 C3 C4 109.86(19)
C5 C4 C3 115.97(17)
C5 C4 H4A 108.3
C3 C4 H4A 108.3
C5 C4 H4B 108.3
C3 C4 H4B 108.3
H4A C4 H4B 107.4
O1 C5 C6 123.7(2)
O1 C5 C4 122.6(2)
C6 C5 C4 113.70(18)
C7 C6 C10 106.29(17)
C7 C6 C5 118.9(2)
C10 C6 C5 134.80(19)
O2 C7 C6 110.97(18)
O2 C7 C8 120.29(16)
C6 C7 C8 128.74(18)
C7 C8 C3 110.45(17)
C7 C8 H8A 109.6
C3 C8 H8A 109.6
C7 C8 H8B 109.6
C3 C8 H8B 109.6
H8A C8 H8B 108.1
C10 C9 O2 111.59(18)
C10 C9 C14 126.95(19)
O2 C9 C14 121.46(16)
C9 C10 C6 105.23(18)
C9 C10 C11 119.84(19)
C6 C10 C11 134.92(17)
O3 C11 C10 122.8(2)
O3 C11 C12 121.16(19)
C10 C11 C12 116.04(16)
C15 C12 C13 118.9(2)
C15 C12 C11 119.26(18)
C13 C12 C11 121.79(18)
C18 C13 C12 119.57(19)
C18 C13 C14 119.02(18)
C12 C13 C14 121.41(19)
O4 C14 C9 122.99(19)
O4 C14 C13 123.17(19)
C9 C14 C13 113.84(16)
C16 C15 C12 120.7(2)
C16 C15 H15A 119.6
C12 C15 H15A 119.6
C15 C16 C17 120.2(2)
C15 C16 H16A 119.9
C17 C16 H16A 119.9
C18 C17 C16 119.6(2)
C18 C17 H17A 120.2
C16 C17 H17A 120.2
C13 C18 C17 120.9(2)
C13 C18 H18A 119.5
C17 C18 H18A 119.5

loop_
_geom_bond_atom_site_label_1
_geom_bond_atom_site_label_2
_geom_bond_distance
O1 C5 1.208(3)
O2 C7 1.358(2)
O2 C9 1.364(2)
O3 C11 1.214(2)
O4 C14 1.216(2)
C1 C3 1.522(3)
C1 H1A 0.9600
C1 H1B 0.9600
C1 H1C 0.9600
C2 C3 1.530(3)
C2 H2A 0.9600
C2 H2B 0.9600
C2 H2C 0.9600
C3 C8 1.530(3)
C3 C4 1.545(3)
C4 C5 1.498(3)
C4 H4A 0.9700
C4 H4B 0.9700
C5 C6 1.474(3)
C6 C7 1.364(3)
C6 C10 1.432(3)
C7 C8 1.467(3)
C8 H8A 0.9700
C8 H8B 0.9700
C9 C10 1.362(3)
C9 C14 1.449(3)
C10 C11 1.470(3)
C11 C12 1.492(3)
C12 C15 1.382(3)
C12 C13 1.406(3)
C13 C18 1.374(3)
C13 C14 1.486(3)
C15 C16 1.377(3)
C15 H15A 0.9300
C16 C17 1.379(3)
C16 H16A 0.9300
C17 C18 1.378(3)
C17 H17A 0.9300
C18 H18A 0.9300

loop_
_geom_hbond_atom_site_label_D
_geom_hbond_atom_site_label_H
_geom_hbond_atom_site_label_A
_geom_hbond_site_symmetry_A
_geom_hbond_distance_DH
_geom_hbond_distance_HA
_geom_hbond_distance_DA
_geom_hbond_angle_DHA
C16 H16A O4 1_465 0.93 2.54 3.177(3) 125.7

loop_
_geom_torsion_atom_site_label_1
_geom_torsion_atom_site_label_2
_geom_torsion_atom_site_label_3
_geom_torsion_atom_site_label_4
_geom_torsion
C1 C3 C4 C5 -175.99(19)
C8 C3 C4 C5 -56.9(2)
C2 C3 C4 C5 63.2(2)
C3 C4 C5 O1 -142.1(2)
C3 C4 C5 C6 38.6(3)
O1 C5 C6 C7 171.1(2)
C4 C5 C6 C7 -9.6(3)
O1 C5 C6 C10 -6.8(4)
C4 C5 C6 C10 172.5(2)
C9 O2 C7 C6 -0.1(2)
C9 O2 C7 C8 -179.77(17)
C10 C6 C7 O2 0.0(2)
C5 C6 C7 O2 -178.41(17)
C10 C6 C7 C8 179.67(19)
C5 C6 C7 C8 1.2(3)
O2 C7 C8 C3 159.23(17)
C6 C7 C8 C3 -20.4(3)
C1 C3 C8 C7 164.09(18)
C2 C3 C8 C7 -75.6(2)
C4 C3 C8 C7 44.4(2)
C7 O2 C9 C10 0.1(2)
C7 O2 C9 C14 179.43(18)
O2 C9 C10 C6 -0.1(2)
C14 C9 C10 C6 -179.36(19)
O2 C9 C10 C11 -179.37(16)
C14 C9 C10 C11 1.4(3)
C7 C6 C10 C9 0.0(2)
C5 C6 C10 C9 178.1(2)
C7 C6 C10 C11 179.2(2)
C5 C6 C10 C11 -2.8(4)
C9 C10 C11 O3 178.7(2)
C6 C10 C11 O3 -0.3(4)
C9 C10 C11 C12 -2.9(3)
C6 C10 C11 C12 178.1(2)
O3 C11 C12 C15 1.5(3)
C10 C11 C12 C15 -177.03(17)
O3 C11 C12 C13 179.7(2)
C10 C11 C12 C13 1.2(3)
C15 C12 C13 C18 0.8(3)
C11 C12 C13 C18 -177.42(19)
C15 C12 C13 C14 -179.75(18)
C11 C12 C13 C14 2.0(3)
C10 C9 C14 O4 -177.5(2)
O2 C9 C14 O4 3.3(3)
C10 C9 C14 C13 1.8(3)
O2 C9 C14 C13 -177.40(17)
C18 C13 C14 O4 -4.7(3)
C12 C13 C14 O4 175.9(2)
C18 C13 C14 C9 176.00(19)
C12 C13 C14 C9 -3.4(3)
C13 C12 C15 C16 -0.3(3)
C11 C12 C15 C16 178.01(19)
C12 C15 C16 C17 -0.7(3)
C15 C16 C17 C18 1.2(4)
C12 C13 C18 C17 -0.4(3)
C14 C13 C18 C17 -179.8(2)
C16 C17 C18 C13 -0.6(4)

loop_
_cod_related_entry_id
_cod_related_entry_database
_cod_related_entry_code
1 ChemSpider 24740413
